data_2216048
loop_
_publ_author_name
'Song, Wen-Dong'
'Gu, Chang-Sheng'
'Yan, Jian-Bin'
'Ng, Seik Weng'

_publ_section_title
;
 <i>catena</i>-Poly[[silver(I)-\m-pyrazine-\k^2^<i>N</i>:<i>N</i>']
 perchlorate]
;
_journal_coeditor_code LH2524
_journal_issue 11
_journal_name_full 'Acta Crystallographica Section E'
_journal_page_first m2701
_journal_page_last m2701
_journal_paper_doi 10.1107/S1600536807048969
_journal_volume 63
_journal_year 2007
_chemical_formula_iupac '[Ag (C4 H4 N2)] Cl O4'
_chemical_formula_moiety 'C4 H4 Ag N2 +, Cl O4-'
_chemical_formula_sum 'C4 H4 Ag Cl N2 O4'
_chemical_formula_weight 287.41
_chemical_name_systematic
;
<i>catena</i>-Poly[[silver(I)-\m-pyrazine-\k^2^<i>N</i>:<i>N</i>']
perchlorate]
;
_space_group_IT_number 63
_symmetry_cell_setting orthorhombic
_symmetry_space_group_name_Hall '-C 2c 2'
_symmetry_space_group_name_H-M 'C m c m'
_atom_sites_solution_hydrogens geom
_atom_sites_solution_primary direct
_atom_sites_solution_secondary difmap
_audit_creation_method SHELXL-97
_cell_angle_alpha 90.00
_cell_angle_beta 90.00
_cell_angle_gamma 90.00
_cell_formula_units_Z 4
_cell_length_a 7.4838(2)
_cell_length_b 7.1954(2)
_cell_length_c 14.3623(4)
_cell_measurement_reflns_used 1486
_cell_measurement_temperature 295(2)
_cell_measurement_theta_max 27.8
_cell_measurement_theta_min 2.8
_cell_volume 773.39(4)
_computing_cell_refinement 'APEX2 (Bruker, 2005)'
_computing_data_collection 'APEX2 (Bruker, 2005)'
_computing_data_reduction 'SAINT (Bruker 2005)'
_computing_molecular_graphics 'X-SEED (Barbour, 2001) and OLEX (Dolomanov <i>et al.</i>,  2003)'
_computing_publication_material 'publCIF (Westrip, 2007)'
_computing_structure_refinement 'SHELXL97 (Sheldrick, 1997)'
_computing_structure_solution 'SHELXS97 (Sheldrick, 1997)'
_diffrn_ambient_temperature 295(2)
_diffrn_measured_fraction_theta_full 0.99
_diffrn_measured_fraction_theta_max 0.99
_diffrn_measurement_device_type 'Bruker APEXII area-detector'
_diffrn_measurement_method '\f and \w'
_diffrn_radiation_monochromator graphite
_diffrn_radiation_source 'fine-focus sealed tube'
_diffrn_radiation_type MoK\a
_diffrn_radiation_wavelength 0.71073
_diffrn_reflns_av_R_equivalents 0.0228
_diffrn_reflns_av_sigmaI/netI 0.0191
_diffrn_reflns_limit_h_max 9
_diffrn_reflns_limit_h_min -8
_diffrn_reflns_limit_k_max 7
_diffrn_reflns_limit_k_min -9
_diffrn_reflns_limit_l_max 16
_diffrn_reflns_limit_l_min -18
_diffrn_reflns_number 2749
_diffrn_reflns_theta_full 27.5
_diffrn_reflns_theta_max 27.5
_diffrn_reflns_theta_min 2.8
_diffrn_standards_decay_% 0
_diffrn_standards_interval_count 0
_diffrn_standards_interval_time 0
_diffrn_standards_number 0
_exptl_absorpt_coefficient_mu 2.925
_exptl_absorpt_correction_T_max 0.621
_exptl_absorpt_correction_T_min 0.489
_exptl_absorpt_correction_type multi-scan
_exptl_absorpt_process_details '(SADABS; Sheldrick, 1996)'
_exptl_crystal_colour Colorless
_exptl_crystal_density_diffrn 2.468
_exptl_crystal_density_method 'not measured'
_exptl_crystal_description Block
_exptl_crystal_F_000 552
_exptl_crystal_size_max 0.29
_exptl_crystal_size_mid 0.23
_exptl_crystal_size_min 0.18
_refine_diff_density_max 0.46
_refine_diff_density_min -0.36
_refine_ls_extinction_coef 0.0057(6)
_refine_ls_extinction_expression Fc^*^=kFc[1+0.001xFc^2^\l^3^/sin(2\q)]^-1/4^
_refine_ls_extinction_method 'SHELXL97 (Sheldrick, 1997)'
_refine_ls_goodness_of_fit_ref 1.080
_refine_ls_hydrogen_treatment constr
_refine_ls_matrix_type full
_refine_ls_number_parameters 46
_refine_ls_number_reflns 493
_refine_ls_number_restraints 0
_refine_ls_restrained_S_all 1.080
_refine_ls_R_factor_all 0.0245
_refine_ls_R_factor_gt 0.0211
_refine_ls_shift/su_max 0.001
_refine_ls_shift/su_mean 0.000
_refine_ls_structure_factor_coef Fsqd
_refine_ls_weighting_details 'calc w=1/[\s^2^(Fo^2^)+(0.0321P)^2^] where P=(Fo^2^+2Fc^2^)/3'
_refine_ls_weighting_scheme calc
_refine_ls_wR_factor_gt 0.0487
_refine_ls_wR_factor_ref 0.0517
_reflns_number_gt 443
_reflns_number_total 493
_reflns_threshold_expression I>2\s(I)
_cod_data_source_file lh2524.cif
_cod_data_source_block I
_cod_depositor_comments
;
The following automatic conversions were performed:
'_symmetry_cell_setting' value 'Orthorhombic' changed to 'orthorhombic'
according to '/home/saulius/struct/CIF-dictionaries/cif_core.dic'
dictionary named 'cif_core.dic' version 2.4.1 from 2010-06-29.

Automatic conversion script
Id: cif_fix_enum 1527 2010-12-29 10:47:43Z saulius 

The following automatic conversions were performed:

'_symmetry_cell_setting' value 'Orthorhombic' changed to
'orthorhombic' according to
/home/saulius/struct/CIF-dictionaries/cif_core.dic dictionary named
'cif_core.dic' version 2.4.1 from 2010-06-29.

Automatic conversion script
Id: cif_fix_values 1715 2011-07-08 13:25:40Z adriana 
;
_cod_database_code 2216048
_cod_database_fobs_code 2216048

loop_
_symmetry_equiv_pos_as_xyz
'x, y, z'
'-x, -y, z+1/2'
'x, -y, -z'
'-x, y, -z+1/2'
'x+1/2, y+1/2, z'
'-x+1/2, -y+1/2, z+1/2'
'x+1/2, -y+1/2, -z'
'-x+1/2, y+1/2, -z+1/2'
'-x, -y, -z'
'x, y, -z-1/2'
'-x, y, z'
'x, -y, z-1/2'
'-x+1/2, -y+1/2, -z'
'x+1/2, y+1/2, -z-1/2'
'-x+1/2, y+1/2, z'
'x+1/2, -y+1/2, z-1/2'

loop_
_atom_site_type_symbol
_atom_site_label
_atom_site_fract_x
_atom_site_fract_y
_atom_site_fract_z
_atom_site_U_iso_or_equiv
_atom_site_adp_type
_atom_site_calc_flag
_atom_site_refinement_flags
_atom_site_occupancy
_atom_site_disorder_assembly
_atom_site_disorder_group
Ag Ag1 0.5000 0.05768(4) 0.2500 0.0418(2) Uani d S 1 . .
Cl Cl1 0.0000 0.06210(10) 0.2500 0.0397(3) Uani d S 1 . .
O O1 0.1546(3) 0.1779(3) 0.2500 0.0588(7) Uani d S 1 . .
O O2 0.0000 -0.0517(4) 0.3301(3) 0.0930(10) Uani d S 1 . .
N N1 0.5000 0.0229(4) 0.40375(18) 0.0366(6) Uani d S 1 . .
C C1 0.6234(7) -0.0790(6) 0.4472(3) 0.0460(10) Uani d P 0.50 A -1
H H1 0.7133 -0.1351 0.4125 0.055 Uiso calc PR 0.50 A -1
C C2 0.6208(7) -0.1030(7) 0.5424(3) 0.0460(10) Uani d P 0.50 . -1
H H2 0.7071 -0.1783 0.5697 0.055 Uiso calc PR 0.50 . -1

loop_
_atom_site_aniso_label
_atom_site_aniso_U_11
_atom_site_aniso_U_22
_atom_site_aniso_U_33
_atom_site_aniso_U_12
_atom_site_aniso_U_13
_atom_site_aniso_U_23
Ag1 0.0551(3) 0.0518(3) 0.0186(2) 0.000 0.000 0.000
Cl1 0.0362(6) 0.0377(6) 0.0452(7) 0.000 0.000 0.000
O1 0.036(2) 0.056(2) 0.084(2) -0.0070(10) 0.000 0.000
O2 0.085(2) 0.096(3) 0.097(3) 0.000 0.000 0.054(2)
N1 0.0430(10) 0.0440(10) 0.0230(10) 0.000 0.000 0.0030(10)
C1 0.046(3) 0.064(3) 0.028(2) 0.016(2) 0.005(2) -0.002(2)
C2 0.047(3) 0.061(3) 0.029(2) 0.020(2) 0.000(2) 0.005(2)

loop_
_atom_type_symbol
_atom_type_description
_atom_type_scat_dispersion_real
_atom_type_scat_dispersion_imag
_atom_type_scat_source
C C 0.0033 0.0016 'International Tables Vol C Tables 4.2.6.8 and 6.1.1.4'
H H 0.0000 0.0000 'International Tables Vol C Tables 4.2.6.8 and 6.1.1.4'
N N 0.0061 0.0033 'International Tables Vol C Tables 4.2.6.8 and 6.1.1.4'
O O 0.0106 0.0060 'International Tables Vol C Tables 4.2.6.8 and 6.1.1.4'
Cl Cl 0.1484 0.1585 'International Tables Vol C Tables 4.2.6.8 and 6.1.1.4'
Ag Ag -0.8971 1.1015 'International Tables Vol C Tables 4.2.6.8 and 6.1.1.4'

loop_
_geom_angle_atom_site_label_1
_geom_angle_atom_site_label_2
_geom_angle_atom_site_label_3
_geom_angle_site_symmetry_1
_geom_angle_site_symmetry_3
_geom_angle
N1 Ag1 N1 10_556 . 167.10(10)
N1 Ag1 O1 . . 92.05(2)
N1 Ag1 O1 . 11_655 92.05(2)
N1 Ag1 O1 10_556 . 92.05(2)
N1 Ag1 O1 10_556 11_655 92.05(2)
O1 Ag1 O1 . 11_655 143.00(10)
O1 Cl1 O1 . 11 108.5(2)
O1 Cl1 O2 . . 109.80(10)
O1 Cl1 O2 . 10_556 109.80(10)
O1 Cl1 O2 11 . 109.80(10)
O1 Cl1 O2 11 10_556 109.80(10)
O2 Cl1 O2 . 10_556 109.1(3)
Cl1 O1 Ag1 . . 125.80(10)
C2 N1 C2 3_556 9_656 86.3(5)
C2 N1 C1 3_556 11_655 116.0(3)
C2 N1 C1 9_656 11_655 59.5(3)
C2 N1 C1 3_556 . 59.5(3)
C2 N1 C1 9_656 . 116.0(3)
C1 N1 C1 11_655 . 87.6(4)
C2 N1 Ag1 3_556 . 122.2(2)
C2 N1 Ag1 9_656 . 122.2(2)
C1 N1 Ag1 11_655 . 121.8(2)
C1 N1 Ag1 . . 121.8(2)
N1 C1 C2 . . 121.6(4)
N1 C2 C1 9_656 . 122.4(4)
N1 C1 H1 . . 119.2
C2 C1 H1 . . 119.2
N1 C2 H2 9_656 . 118.8
C1 C2 H2 . . 118.8

loop_
_geom_bond_atom_site_label_1
_geom_bond_atom_site_label_2
_geom_bond_site_symmetry_2
_geom_bond_distance
Ag1 N1 . 2.222(3)
Ag1 N1 10_556 2.222(3)
Ag1 O1 . 2.726(2)
Ag1 O1 11_655 2.726(2)
Cl1 O2 10_556 1.412(3)
Cl1 O2 . 1.412(3)
Cl1 O1 . 1.426(2)
Cl1 O1 11 1.426(2)
N1 C2 3_556 1.322(5)
N1 C2 9_656 1.322(5)
N1 C1 11_655 1.334(5)
N1 C1 . 1.334(5)
C1 C2 . 1.377(7)
C2 N1 9_656 1.322(5)
C1 H1 . 0.9300
C2 H2 . 0.9300

loop_
_geom_torsion_atom_site_label_1
_geom_torsion_atom_site_label_2
_geom_torsion_atom_site_label_3
_geom_torsion_atom_site_label_4
_geom_torsion_site_symmetry_1
_geom_torsion_site_symmetry_4
_geom_torsion
O2 Cl1 O1 Ag1 10_556 . -60.0(2)
O2 Cl1 O1 Ag1 . . 60.0(2)
O1 Cl1 O1 Ag1 11 . 180.0
N1 Ag1 O1 Cl1 10_556 . 83.87(6)
N1 Ag1 O1 Cl1 . . -83.87(6)
O1 Ag1 O1 Cl1 11_655 . 180.0
N1 Ag1 N1 C2 10_556 3_556 126.1(3)
O1 Ag1 N1 C2 11_655 3_556 17.7(3)
O1 Ag1 N1 C2 . 3_556 -125.5(3)
N1 Ag1 N1 C2 10_556 9_656 -126.1(3)
O1 Ag1 N1 C2 11_655 9_656 125.5(3)
O1 Ag1 N1 C2 . 9_656 -17.7(3)
N1 Ag1 N1 C1 10_556 11_655 -54.5(3)
O1 Ag1 N1 C1 11_655 11_655 -162.9(3)
O1 Ag1 N1 C1 . 11_655 53.9(3)
N1 Ag1 N1 C1 10_556 . 54.5(3)
O1 Ag1 N1 C1 11_655 . -53.9(3)
O1 Ag1 N1 C1 . . 162.9(3)
C2 N1 C1 C2 3_556 . 70.1(4)
C2 N1 C1 C2 9_656 . 1.9(7)
C1 N1 C1 C2 11_655 . -52.2(6)
Ag1 N1 C1 C2 . . -178.7(3)
N1 C1 C2 N1 . 9_656 -2.0(8)
